data_2016174
loop_
_publ_author_name
'Kim, Eun-Ju'
'Kim, Chong-Hyeak'
'Yun, Sock-Sung'

_publ_section_title
;Tetraaqua-1\k<i>O</i>,2\k^3^<i>O</i>-(\m-2,4-dinitrophenolato-1\k^2^<i>O</i>^1^,<i>O</i>^2^:2\k<i>O</i>^1^)(2,4-dinitrophenolato-1\k^2^<i>O</i>^1^,<i>O</i>^2^)dilithium(I):
 a dinuclear lithium(I) complex
;
_journal_coeditor_code SQ3089
_journal_issue 9
_journal_name_full 'Acta Crystallographica Section C'
_journal_page_first m427
_journal_page_last m429
_journal_paper_doi 10.1107/S0108270107037651
_journal_volume 63
_journal_year 2007
_chemical_formula_iupac '[Li2 (C6 H3 N2 O5)2 (H2 O)4]'
_chemical_formula_moiety 'C12 H14 Li2 N4 O14'
_chemical_formula_sum 'C12 H14 Li2 N4 O14'
_chemical_formula_weight 452.15
_chemical_name_systematic
;
Tetraaqua-1\kO,2\k^3^O-(\m-2,4-dinitrophenolato-1\k^2^O^1^,O^2^:2\kO^1^)\
(2,4-dinitrophenolato-1\k^2^O^1^,O^2^)dilithium(I)
;
_space_group_IT_number 2
_symmetry_cell_setting triclinic
_symmetry_space_group_name_Hall '-P 1'
_symmetry_space_group_name_H-M 'P -1'
_atom_sites_solution_hydrogens geom
_atom_sites_solution_primary direct
_atom_sites_solution_secondary difmap
_cell_angle_alpha 76.733(2)
_cell_angle_beta 79.565(2)
_cell_angle_gamma 86.276(2)
_cell_formula_units_Z 2
_cell_length_a 8.3038(2)
_cell_length_b 10.1267(3)
_cell_length_c 11.2984(3)
_cell_measurement_reflns_used 6863
_cell_measurement_temperature 296(2)
_cell_measurement_theta_max 28.24
_cell_measurement_theta_min 2.47
_cell_volume 909.16(4)
_computing_cell_refinement SMART
_computing_data_collection 'SMART (Bruker, 2000)'
_computing_data_reduction 'SAINT (Bruker, 2000)'
_computing_molecular_graphics 'SHELXTL (Bruker, 2000)'
_computing_publication_material SHELXTL
_computing_structure_refinement 'SHELXL97 (Sheldrick, 1997)'
_computing_structure_solution 'SHELXS97 (Sheldrick, 1997)'
_diffrn_ambient_temperature 296(2)
_diffrn_measured_fraction_theta_full 0.993
_diffrn_measured_fraction_theta_max 0.993
_diffrn_measurement_device_type 'Bruker SMART CCD area-detector'
_diffrn_measurement_method '\f and \w'
_diffrn_radiation_monochromator graphite
_diffrn_radiation_source 'fine-focus sealed tube'
_diffrn_radiation_type MoK\a
_diffrn_radiation_wavelength 0.71073
_diffrn_reflns_av_R_equivalents 0.0235
_diffrn_reflns_av_sigmaI/netI 0.0176
_diffrn_reflns_limit_h_max 11
_diffrn_reflns_limit_h_min -11
_diffrn_reflns_limit_k_max 13
_diffrn_reflns_limit_k_min -13
_diffrn_reflns_limit_l_max 15
_diffrn_reflns_limit_l_min -14
_diffrn_reflns_number 18045
_diffrn_reflns_theta_full 28.30
_diffrn_reflns_theta_max 28.30
_diffrn_reflns_theta_min 1.88
_exptl_absorpt_coefficient_mu 0.151
_exptl_absorpt_correction_T_max 0.9792
_exptl_absorpt_correction_T_min 0.9436
_exptl_absorpt_correction_type multi-scan
_exptl_absorpt_process_details '(SADABS; Sheldrick, 1996)'
_exptl_crystal_colour 'pale yellow'
_exptl_crystal_density_diffrn 1.652
_exptl_crystal_density_method 'not measured'
_exptl_crystal_description block
_exptl_crystal_F_000 464
_exptl_crystal_size_max 0.39
_exptl_crystal_size_mid 0.23
_exptl_crystal_size_min 0.14
_refine_diff_density_max 0.221
_refine_diff_density_min -0.290
_refine_ls_extinction_coef 0.033(3)
_refine_ls_extinction_expression Fc^*^=kFc[1+0.001xFc^2^\l^3^/sin(2\q)]^-1/4^
_refine_ls_extinction_method 'SHELXL97 (Sheldrick, 1997)'
_refine_ls_goodness_of_fit_ref 1.041
_refine_ls_hydrogen_treatment mixed
_refine_ls_matrix_type full
_refine_ls_number_parameters 314
_refine_ls_number_reflns 4473
_refine_ls_number_restraints 5
_refine_ls_restrained_S_all 1.042
_refine_ls_R_factor_all 0.0483
_refine_ls_R_factor_gt 0.0370
_refine_ls_shift/su_max 0.001
_refine_ls_shift/su_mean 0.000
_refine_ls_structure_factor_coef Fsqd
_refine_ls_weighting_details 'calc w = 1/[\s^2^(Fo^2^)+(0.0613P)^2^+0.1182P] where P=(Fo^2^+2Fc^2^)/3'
_refine_ls_weighting_scheme calc
_refine_ls_wR_factor_gt 0.1055
_refine_ls_wR_factor_ref 0.1152
_reflns_number_gt 3497
_reflns_number_total 4473
_reflns_threshold_expression I>2\s(I)
_cod_data_source_file sq3089.cif
_cod_data_source_block I
_cod_database_code 2016174
_cod_database_fobs_code 2016174

loop_
_symmetry_equiv_pos_as_xyz
'x, y, z'
'-x, -y, -z'

loop_
_atom_site_type_symbol
_atom_site_label
_atom_site_fract_x
_atom_site_fract_y
_atom_site_fract_z
_atom_site_U_iso_or_equiv
_atom_site_adp_type
_atom_site_calc_flag
_atom_site_refinement_flags
_atom_site_occupancy
Li Li1 0.5445(3) 0.2226(2) 1.00546(18) 0.0398(4) Uani d . 1
Li Li2 0.1638(3) 0.2790(2) 1.00809(18) 0.0407(5) Uani d . 1
C C1 0.69795(13) 0.41651(11) 0.78588(10) 0.0316(2) Uani d . 1
C C2 0.63323(12) 0.36442(10) 0.69642(10) 0.0286(2) Uani d . 1
C C3 0.67057(13) 0.41919(11) 0.57024(10) 0.0298(2) Uani d . 1
H H3A 0.6263 0.3833 0.5148 0.036 Uiso calc R 1
C C4 0.77371(13) 0.52690(11) 0.52873(9) 0.0303(2) Uani d . 1
C C5 0.84491(13) 0.58049(11) 0.61070(10) 0.0334(2) Uani d . 1
H H5A 0.9158 0.6527 0.5810 0.040 Uiso calc R 1
C C6 0.80926(14) 0.52582(12) 0.73376(10) 0.0352(3) Uani d . 1
H H6A 0.8593 0.5609 0.7868 0.042 Uiso calc R 1
O O7 0.66451(12) 0.37518(9) 0.90208(7) 0.0468(2) Uani d . 1
N N8 0.52188(11) 0.25229(9) 0.73355(9) 0.0321(2) Uani d . 1
O O9 0.47853(12) 0.20118(10) 0.84440(8) 0.0513(3) Uani d . 1
O O10 0.47307(11) 0.20941(9) 0.65440(8) 0.0462(2) Uani d . 1
N N11 0.80795(12) 0.58774(10) 0.39890(9) 0.0351(2) Uani d . 1
O O12 0.89293(12) 0.68978(9) 0.36511(8) 0.0495(2) Uani d . 1
O O13 0.75335(12) 0.53746(10) 0.32602(8) 0.0503(3) Uani d . 1
C C21 0.29630(12) 0.10166(10) 1.20904(9) 0.0281(2) Uani d . 1
C C22 0.36945(12) 0.13986(10) 1.30145(9) 0.0275(2) Uani d . 1
C C23 0.33269(12) 0.07838(10) 1.42602(10) 0.0285(2) Uani d . 1
H H23A 0.3793 0.1082 1.4839 0.034 Uiso calc R 1
C C24 0.22604(12) -0.02741(11) 1.46216(9) 0.0295(2) Uani d . 1
C C25 0.15124(13) -0.07154(11) 1.37696(10) 0.0332(2) Uani d . 1
H H25A 0.0801 -0.1438 1.4029 0.040 Uiso calc R 1
C C26 0.18394(14) -0.00734(12) 1.25562(10) 0.0340(2) Uani d . 1
H H26A 0.1308 -0.0356 1.2003 0.041 Uiso calc R 1
O O27 0.32281(10) 0.15692(8) 1.09383(7) 0.0373(2) Uani d . 1
N N28 0.48406(11) 0.24949(9) 1.27040(9) 0.0316(2) Uani d . 1
O O29 0.53924(13) 0.29831(10) 1.16129(8) 0.0513(3) Uani d . 1
O O30 0.52299(11) 0.29239(9) 1.35338(8) 0.0455(2) Uani d . 1
N N31 0.19131(11) -0.09370(10) 1.59087(9) 0.0344(2) Uani d . 1
O O32 0.24377(12) -0.04677(10) 1.66680(8) 0.0476(2) Uani d . 1
O O33 0.10765(12) -0.19619(9) 1.62011(8) 0.0498(3) Uani d . 1
O OW1 0.71159(15) 0.07466(12) 1.04332(12) 0.0625(3) Uani d D 1
H HW1A 0.732(3) 0.063(2) 1.1105(16) 0.094 Uiso d D 1
H HW1B 0.708(3) -0.003(2) 1.033(2) 0.094 Uiso d . 1
O OW2 0.25595(13) 0.46125(10) 0.94962(9) 0.0494(3) Uani d D 1
H HW2A 0.312(2) 0.4746(19) 0.8869(14) 0.074 Uiso d D 1
H HW2B 0.287(2) 0.5076(19) 0.9930(17) 0.074 Uiso d D 1
O OW3 0.06174(15) 0.20399(13) 0.89693(10) 0.0609(3) Uani d . 1
H HW3A 0.074(3) 0.228(2) 0.820(2) 0.091 Uiso d . 1
H HW3B -0.034(3) 0.188(2) 0.9181(19) 0.091 Uiso d . 1
O OW4 -0.03338(13) 0.30573(12) 1.12200(9) 0.0549(3) Uani d D 1
H HW4A -0.094(2) 0.3676(17) 1.1022(18) 0.082 Uiso d D 1
H HW4B -0.062(2) 0.274(2) 1.1961(14) 0.082 Uiso d D 1

loop_
_atom_site_aniso_label
_atom_site_aniso_U_11
_atom_site_aniso_U_22
_atom_site_aniso_U_33
_atom_site_aniso_U_12
_atom_site_aniso_U_13
_atom_site_aniso_U_23
Li1 0.0424(10) 0.0405(10) 0.0332(10) -0.0102(8) -0.0033(8) -0.0017(8)
Li2 0.0467(11) 0.0397(10) 0.0366(10) -0.0082(9) -0.0149(8) -0.0024(8)
C1 0.0353(5) 0.0313(5) 0.0286(5) -0.0063(4) -0.0056(4) -0.0061(4)
C2 0.0295(5) 0.0273(5) 0.0293(5) -0.0046(4) -0.0041(4) -0.0066(4)
C3 0.0315(5) 0.0311(5) 0.0283(5) -0.0020(4) -0.0058(4) -0.0091(4)
C4 0.0315(5) 0.0327(5) 0.0253(5) -0.0016(4) -0.0028(4) -0.0049(4)
C5 0.0340(5) 0.0325(5) 0.0329(6) -0.0097(4) -0.0036(4) -0.0051(4)
C6 0.0407(6) 0.0372(6) 0.0302(6) -0.0124(5) -0.0074(5) -0.0080(4)
O7 0.0681(6) 0.0479(5) 0.0254(4) -0.0275(4) -0.0075(4) -0.0032(3)
N8 0.0347(5) 0.0311(5) 0.0317(5) -0.0067(4) -0.0049(4) -0.0085(4)
O9 0.0651(6) 0.0551(6) 0.0324(5) -0.0332(5) -0.0018(4) -0.0035(4)
O10 0.0565(5) 0.0465(5) 0.0413(5) -0.0194(4) -0.0123(4) -0.0134(4)
N11 0.0381(5) 0.0381(5) 0.0275(5) -0.0049(4) -0.0042(4) -0.0037(4)
O12 0.0603(6) 0.0481(5) 0.0358(5) -0.0218(4) -0.0065(4) 0.0039(4)
O13 0.0659(6) 0.0579(6) 0.0290(4) -0.0161(5) -0.0110(4) -0.0074(4)
C21 0.0267(5) 0.0304(5) 0.0258(5) -0.0008(4) -0.0040(4) -0.0038(4)
C22 0.0272(5) 0.0255(5) 0.0286(5) -0.0051(4) -0.0025(4) -0.0042(4)
C23 0.0298(5) 0.0293(5) 0.0267(5) -0.0027(4) -0.0052(4) -0.0062(4)
C24 0.0304(5) 0.0301(5) 0.0250(5) -0.0033(4) -0.0020(4) -0.0013(4)
C25 0.0323(5) 0.0323(5) 0.0339(6) -0.0100(4) -0.0025(4) -0.0048(4)
C26 0.0344(5) 0.0395(6) 0.0302(6) -0.0104(4) -0.0068(4) -0.0084(4)
O27 0.0362(4) 0.0467(5) 0.0258(4) -0.0075(3) -0.0063(3) 0.0009(3)
N28 0.0343(5) 0.0285(4) 0.0317(5) -0.0072(4) -0.0026(4) -0.0068(4)
O29 0.0675(6) 0.0483(5) 0.0344(5) -0.0320(5) 0.0074(4) -0.0057(4)
O30 0.0525(5) 0.0463(5) 0.0427(5) -0.0192(4) -0.0094(4) -0.0138(4)
N31 0.0338(5) 0.0360(5) 0.0290(5) -0.0042(4) -0.0023(4) 0.0002(4)
O32 0.0583(6) 0.0554(6) 0.0282(4) -0.0129(4) -0.0094(4) -0.0027(4)
O33 0.0586(6) 0.0450(5) 0.0388(5) -0.0221(4) -0.0033(4) 0.0066(4)
OW1 0.0728(7) 0.0472(6) 0.0668(7) 0.0074(5) -0.0183(6) -0.0088(5)
OW2 0.0613(6) 0.0465(5) 0.0370(5) -0.0203(4) 0.0006(4) -0.0044(4)
OW3 0.0660(7) 0.0854(8) 0.0337(5) -0.0307(6) -0.0108(5) -0.0084(5)
OW4 0.0515(6) 0.0674(7) 0.0373(5) -0.0004(5) -0.0040(4) 0.0025(5)

loop_
_atom_type_symbol
_atom_type_description
_atom_type_scat_dispersion_real
_atom_type_scat_dispersion_imag
_atom_type_scat_source
C C 0.0033 0.0016 'International Tables Vol C Tables 4.2.6.8 and 6.1.1.4'
H H 0.0000 0.0000 'International Tables Vol C Tables 4.2.6.8 and 6.1.1.4'
N N 0.0061 0.0033 'International Tables Vol C Tables 4.2.6.8 and 6.1.1.4'
O O 0.0106 0.0060 'International Tables Vol C Tables 4.2.6.8 and 6.1.1.4'
Li Li -0.0003 0.0001 'International Tables Vol C Tables 4.2.6.8 and 6.1.1.4'

loop_
_geom_angle_atom_site_label_1
_geom_angle_atom_site_label_2
_geom_angle_atom_site_label_3
_geom_angle
_geom_angle_publ_flag
O7 Li1 OW1 105.87(11) yes
O7 Li1 O27 144.96(13) yes
OW1 Li1 O27 109.11(10) yes
O7 Li1 O9 84.53(8) yes
OW1 Li1 O9 105.18(11) yes
O27 Li1 O9 88.33(9) yes
O7 Li1 O29 91.78(9) yes
OW1 Li1 O29 96.56(10) yes
O27 Li1 O29 82.37(8) yes
O9 Li1 O29 158.14(13) yes
OW4 Li2 OW3 97.58(10) yes
OW4 Li2 OW2 103.81(11) yes
OW3 Li2 OW2 118.93(11) yes
OW4 Li2 O27 111.11(10) yes
OW3 Li2 O27 115.48(11) yes
OW2 Li2 O27 108.59(10) yes
O7 C1 C6 119.58(10) ?
O7 C1 C2 126.02(10) ?
C6 C1 C2 114.40(10) ?
C3 C2 C1 122.60(9) ?
C3 C2 N8 116.01(9) ?
C1 C2 N8 121.38(9) ?
C4 C3 C2 119.08(10) ?
C4 C3 H3A 120.5 ?
C2 C3 H3A 120.5 ?
C3 C4 C5 121.34(10) ?
C3 C4 N11 119.52(9) ?
C5 C4 N11 119.13(9) ?
C6 C5 C4 119.35(10) ?
C6 C5 H5A 120.3 ?
C4 C5 H5A 120.3 ?
C5 C6 C1 123.16(10) ?
C5 C6 H6A 118.4 ?
C1 C6 H6A 118.4 ?
C1 O7 Li1 132.25(9) ?
O10 N8 O9 121.07(9) ?
O10 N8 C2 119.12(9) ?
O9 N8 C2 119.80(9) ?
N8 O9 Li1 135.09(9) ?
O13 N11 O12 122.34(10) ?
O13 N11 C4 119.62(9) ?
O12 N11 C4 118.04(9) ?
O27 C21 C22 125.51(9) ?
O27 C21 C26 120.12(10) ?
C22 C21 C26 114.36(9) ?
C23 C22 C21 122.99(9) ?
C23 C22 N28 115.48(9) ?
C21 C22 N28 121.51(9) ?
C24 C23 C22 118.68(10) ?
C24 C23 H23A 120.7 ?
C22 C23 H23A 120.7 ?
C23 C24 C25 121.56(10) ?
C23 C24 N31 118.74(9) ?
C25 C24 N31 119.71(9) ?
C26 C25 C24 119.19(9) ?
C26 C25 H25A 120.4 ?
C24 C25 H25A 120.4 ?
C25 C26 C21 123.16(10) ?
C25 C26 H26A 118.4 ?
C21 C26 H26A 118.4 ?
C21 O27 Li2 123.91(9) ?
C21 O27 Li1 121.88(9) ?
Li2 O27 Li1 105.60(9) ?
O30 N28 O29 121.28(9) ?
O30 N28 C22 118.98(9) ?
O29 N28 C22 119.74(9) ?
N28 O29 Li1 130.37(9) ?
O32 N31 O33 122.56(10) ?
O32 N31 C24 119.60(9) ?
O33 N31 C24 117.84(9) ?
Li1 OW1 HW1A 113.9(17) ?
Li1 OW1 HW1B 125.4(17) ?
HW1A OW1 HW1B 103(2) ?
Li2 OW2 HW2A 116.2(15) ?
Li2 OW2 HW2B 126.2(14) ?
HW2A OW2 HW2B 108(2) ?
Li2 OW3 HW3A 127.9(16) ?
Li2 OW3 HW3B 116.5(15) ?
HW3A OW3 HW3B 104(2) ?
Li2 OW4 HW4A 119.3(14) ?
Li2 OW4 HW4B 132.0(15) ?
HW4A OW4 HW4B 107.5(19) ?

loop_
_geom_bond_atom_site_label_1
_geom_bond_atom_site_label_2
_geom_bond_distance
_geom_bond_publ_flag
Li1 O7 1.923(2) yes
Li1 OW1 2.001(3) yes
Li1 O27 2.004(2) yes
Li1 O9 2.053(2) yes
Li1 O29 2.068(2) yes
Li2 OW4 1.936(2) yes
Li2 OW3 1.944(2) yes
Li2 OW2 1.967(2) yes
Li2 O27 1.978(2) yes
C1 O7 1.2675(13) ?
C1 C6 1.4364(15) ?
C1 C2 1.4376(14) ?
C2 C3 1.3912(15) ?
C2 N8 1.4483(13) ?
C3 C4 1.3727(15) ?
C3 H3A 0.9300 ?
C4 C5 1.4045(15) ?
C4 N11 1.4384(14) ?
C5 C6 1.3587(15) ?
C5 H5A 0.9300 ?
C6 H6A 0.9300 ?
N8 O10 1.2186(12) ?
N8 O9 1.2367(12) ?
N11 O13 1.2249(12) ?
N11 O12 1.2359(13) ?
C21 O27 1.2782(13) ?
C21 C22 1.4333(14) ?
C21 C26 1.4336(15) ?
C22 C23 1.3887(14) ?
C22 N28 1.4487(13) ?
C23 C24 1.3749(14) ?
C23 H23A 0.9300 ?
C24 C25 1.4008(15) ?
C24 N31 1.4400(13) ?
C25 C26 1.3619(15) ?
C25 H25A 0.9300 ?
C26 H26A 0.9300 ?
N28 O30 1.2196(12) ?
N28 O29 1.2325(12) ?
N31 O32 1.2251(13) ?
N31 O33 1.2338(12) ?
OW1 HW1A 0.788(15) ?
OW1 HW1B 0.82(2) ?
OW2 HW2A 0.763(14) ?
OW2 HW2B 0.833(15) ?
OW3 HW3A 0.84(2) ?
OW3 HW3B 0.80(2) ?
OW4 HW4A 0.797(14) ?
OW4 HW4B 0.821(15) ?

loop_
_geom_hbond_atom_site_label_D
_geom_hbond_atom_site_label_H
_geom_hbond_atom_site_label_A
_geom_hbond_site_symmetry_A
_geom_hbond_distance_DH
_geom_hbond_distance_HA
_geom_hbond_distance_DA
_geom_hbond_angle_DHA
_geom_hbond_publ_flag
OW1 HW1A O32 2_658 0.788(15) 2.528(16) 3.3083(15) 171(2) yes
OW1 HW1B O27 2_657 0.82(2) 2.41(2) 3.1461(15) 151(2) yes
OW1 HW1B O9 2_657 0.82(2) 2.59(2) 3.1821(15) 130.3(19) yes
OW2 HW2A O29 2_667 0.763(14) 2.581(18) 2.9592(12) 112.6(17) yes
OW2 HW2A O13 2_666 0.763(14) 2.591(17) 3.1262(13) 128.8(17) yes
OW2 HW2B O7 2_667 0.833(15) 1.964(15) 2.7936(13) 173.6(18) yes
OW3 HW3A O12 2_666 0.84(2) 2.04(2) 2.8725(14) 173(2) yes
OW3 HW3B OW1 1_455 0.80(2) 2.50(2) 3.2655(17) 159(2) yes
OW4 HW4A OW2 2_567 0.797(14) 2.159(14) 2.9560(16) 178(2) yes
OW4 HW4B O33 2_558 0.821(15) 2.020(15) 2.8381(13) 174(2) yes

loop_
_geom_torsion_atom_site_label_1
_geom_torsion_atom_site_label_2
_geom_torsion_atom_site_label_3
_geom_torsion_atom_site_label_4
_geom_torsion
O7 C1 C2 C3 177.16(11)
C6 C1 C2 C3 -2.42(16)
O7 C1 C2 N8 -1.67(18)
C6 C1 C2 N8 178.74(10)
C1 C2 C3 C4 0.27(16)
N8 C2 C3 C4 179.16(9)
C2 C3 C4 C5 1.51(16)
C2 C3 C4 N11 -177.54(9)
C3 C4 C5 C6 -0.91(17)
N11 C4 C5 C6 178.14(10)
C4 C5 C6 C1 -1.53(18)
O7 C1 C6 C5 -176.55(11)
C2 C1 C6 C5 3.07(17)
C6 C1 O7 Li1 -172.02(13)
C2 C1 O7 Li1 8.4(2)
OW1 Li1 O7 C1 94.52(15)
O27 Li1 O7 C1 -88.9(2)
O9 Li1 O7 C1 -9.75(17)
O29 Li1 O7 C1 -168.14(12)
C3 C2 N8 O10 2.78(15)
C1 C2 N8 O10 -178.31(10)
C3 C2 N8 O9 -177.59(10)
C1 C2 N8 O9 1.32(16)
O10 N8 O9 Li1 171.94(13)
C2 N8 O9 Li1 -7.7(2)
O7 Li1 O9 N8 10.01(17)
OW1 Li1 O9 N8 -94.99(15)
O27 Li1 O9 N8 155.66(13)
O29 Li1 O9 N8 91.1(3)
C3 C4 N11 O13 -4.70(16)
C5 C4 N11 O13 176.24(10)
C3 C4 N11 O12 175.54(10)
C5 C4 N11 O12 -3.52(16)
O27 C21 C22 C23 178.26(10)
C26 C21 C22 C23 -1.11(15)
O27 C21 C22 N28 0.25(16)
C26 C21 C22 N28 -179.12(9)
C21 C22 C23 C24 2.54(16)
N28 C22 C23 C24 -179.34(9)
C22 C23 C24 C25 -1.68(16)
C22 C23 C24 N31 178.31(9)
C23 C24 C25 C26 -0.56(17)
N31 C24 C25 C26 179.45(10)
C24 C25 C26 C21 2.07(18)
O27 C21 C26 C25 179.35(10)
C22 C21 C26 C25 -1.24(16)
C22 C21 O27 Li2 -106.58(13)
C26 C21 O27 Li2 72.75(14)
C22 C21 O27 Li1 36.52(16)
C26 C21 O27 Li1 -144.14(11)
OW4 Li2 O27 C21 1.10(15)
OW3 Li2 O27 C21 -108.81(13)
OW2 Li2 O27 C21 114.67(11)
OW4 Li2 O27 Li1 -146.95(10)
OW3 Li2 O27 Li1 103.15(12)
OW2 Li2 O27 Li1 -33.38(13)
O7 Li1 O27 C21 -126.17(19)
OW1 Li1 O27 C21 50.31(14)
O9 Li1 O27 C21 155.81(9)
O29 Li1 O27 C21 -44.03(12)
O7 Li1 O27 Li2 22.7(2)
OW1 Li1 O27 Li2 -160.84(10)
O9 Li1 O27 Li2 -55.34(10)
O29 Li1 O27 Li2 104.83(9)
C23 C22 N28 O30 -9.63(15)
C21 C22 N28 O30 168.52(10)
C23 C22 N28 O29 170.96(10)
C21 C22 N28 O29 -10.89(16)
O30 N28 O29 Li1 163.26(12)
C22 N28 O29 Li1 -17.34(18)
O7 Li1 O29 N28 -176.91(12)
OW1 Li1 O29 N28 -70.71(15)
O27 Li1 O29 N28 37.77(15)
O9 Li1 O29 N28 103.4(3)
C23 C24 N31 O32 7.19(16)
C25 C24 N31 O32 -172.82(10)
C23 C24 N31 O33 -173.38(10)
C25 C24 N31 O33 6.61(16)
